data_4037442
loop_
_publ_author_name
'Baumann, Marcus'
'Baxendale, Ian R.'

_publ_section_title
;
 Diastereoselective Trifluoroacetylation of Highly Substituted
 Pyrrolidines by a Dakin-West Process.
;
_journal_issue 23
_journal_name_full 'The Journal of organic chemistry'
_journal_page_first 11898
_journal_page_last 11908
_journal_paper_doi 10.1021/acs.joc.6b02346
_journal_volume 81
_journal_year 2016
_chemical_formula_moiety 'C20 H27 N O5'
_chemical_formula_sum 'C20 H27 N O5'
_chemical_formula_weight 361.42
_space_group_crystal_system triclinic
_space_group_IT_number 2
_space_group_name_Hall '-P 1'
_space_group_name_H-M_alt 'P -1'
_atom_sites_solution_hydrogens mixed
_atom_sites_solution_primary iterative
_atom_sites_solution_secondary difmap
_audit_creation_date 2016-07-12
_audit_creation_method
;
Olex2 1.2-beta
(compiled 2016.02.19 svn.r3266 for OlexSys, GUI svn.r5155)
;
_cell_angle_alpha 84.043(3)
_cell_angle_beta 81.838(3)
_cell_angle_gamma 75.748(3)
_cell_formula_units_Z 2
_cell_length_a 9.7331(7)
_cell_length_b 10.0362(7)
_cell_length_c 10.1379(7)
_cell_measurement_reflns_used 9094
_cell_measurement_temperature 120
_cell_measurement_theta_max 32.65
_cell_measurement_theta_min 2.17
_cell_volume 947.65(12)
_computing_cell_refinement 'SAINT v8.37A (Bruker, 2016)'
_computing_data_collection 'APEX3 v.2016.1_6 (Bruker, 2016)'
_computing_data_reduction 'SAINT v8.37A (Bruker, 2016)'
_computing_molecular_graphics 'Olex2 (Dolomanov et al., 2009)'
_computing_publication_material 'Olex2 (Dolomanov et al., 2009)'
_computing_structure_refinement 'ShelXL 2014/7 (Sheldrick, 2015)'
_computing_structure_solution 'olex2.solve (Bourhis et al., 2015)'
_diffrn_ambient_temperature 120
_diffrn_detector_type 'Bruker PHOTON 100 CMOS'
_diffrn_measured_fraction_theta_full 0.999
_diffrn_measured_fraction_theta_max 0.999
_diffrn_measurement_device '3-circle area detector diffractometer'
_diffrn_measurement_device_type 'Bruker D8 Venture'
_diffrn_measurement_method '\f and \w scans'
_diffrn_radiation_monochromator 'focusing mirrors'
_diffrn_radiation_probe x-ray
_diffrn_radiation_type MoK\a
_diffrn_radiation_wavelength 0.71073
_diffrn_reflns_av_R_equivalents 0.0408
_diffrn_reflns_av_unetI/netI 0.0450
_diffrn_reflns_Laue_measured_fraction_full 0.999
_diffrn_reflns_Laue_measured_fraction_max 0.999
_diffrn_reflns_limit_h_max 13
_diffrn_reflns_limit_h_min -13
_diffrn_reflns_limit_k_max 14
_diffrn_reflns_limit_k_min -14
_diffrn_reflns_limit_l_max 14
_diffrn_reflns_limit_l_min -14
_diffrn_reflns_number 20041
_diffrn_reflns_point_group_measured_fraction_full 0.999
_diffrn_reflns_point_group_measured_fraction_max 0.999
_diffrn_reflns_theta_full 29.997
_diffrn_reflns_theta_max 29.997
_diffrn_reflns_theta_min 2.099
_diffrn_source 'ImuS microsource'
_diffrn_standards_number 0
_exptl_absorpt_coefficient_mu 0.091
_exptl_absorpt_correction_T_max 1.0000
_exptl_absorpt_correction_T_min 0.9440
_exptl_absorpt_correction_type multi-scan
_exptl_absorpt_process_details
;
SADABS-2014/5 (Bruker, 2014) was used for absorption correction.
wR2(int) was 0.1038 before and 0.0573 after correction.
The Ratio of minimum to maximum transmission is 0.9440.
The \l/2 correction factor is Not present.
;
_exptl_crystal_colour colourless
_exptl_crystal_colour_primary colourless
_exptl_crystal_density_diffrn 1.267
_exptl_crystal_description plate
_exptl_crystal_F_000 388
_exptl_crystal_size_max 0.247
_exptl_crystal_size_mid 0.162
_exptl_crystal_size_min 0.084
_refine_diff_density_max 0.365
_refine_diff_density_min -0.241
_refine_diff_density_rms 0.058
_refine_ls_extinction_method none
_refine_ls_goodness_of_fit_ref 1.023
_refine_ls_hydrogen_treatment mixed
_refine_ls_matrix_type full
_refine_ls_number_parameters 251
_refine_ls_number_reflns 5517
_refine_ls_number_restraints 0
_refine_ls_restrained_S_all 1.023
_refine_ls_R_factor_all 0.0726
_refine_ls_R_factor_gt 0.0480
_refine_ls_shift/su_max 0.000
_refine_ls_shift/su_mean 0.000
_refine_ls_structure_factor_coef Fsqd
_refine_ls_weighting_details 'w=1/[\s^2^(Fo^2^)+(0.0660P)^2^+0.2540P] where P=(Fo^2^+2Fc^2^)/3'
_refine_ls_weighting_scheme calc
_refine_ls_wR_factor_gt 0.1153
_refine_ls_wR_factor_ref 0.1289
_reflns_Friedel_coverage 0.000
_reflns_number_gt 4112
_reflns_number_total 5517
_reflns_threshold_expression 'I > 2\s(I)'
_cod_data_source_file jo6b02346_si_001.cif
_cod_data_source_block 4c
_cod_depositor_comments
;
The following automatic conversions were performed:

data item '_diffrn_radiation_probe' value 'X-ray' was changed to
'x-ray' in accordance with the
/home/saulius/struct/COD-crude-data/automatic-downloads/DataCite-retrospective/ACS/depositions/lib/dictionaries/cif_core.dic
dictionary named 'cif_core.dic' version 2.4.2 last updated on
2011-04-26.

Automatic conversion script
Id: cif_fix_values 6909 2019-04-08 15:41:33Z antanas 
;
_cod_original_cell_volume 947.66(12)
_cod_database_code 4037442
_shelx_space_group_comment
;
The symmetry employed for this shelxl refinement is uniquely defined
by the following loop, which should always be used as a source of
symmetry information in preference to the above space-group names.
They are only intended as comments.
;
_shelx_estimated_absorpt_t_max 0.992
_shelx_estimated_absorpt_t_min 0.978
_olex2_refinement_description
;
1. Fixed Uiso
 At 1.2 times of:
  All C(H) groups, All C(H,H) groups
2. Others
 Uiso(H6A)=Uiso(H6B)=Uiso(H6C)=FVAR(1)
 Uiso(H8A)=Uiso(H8B)=Uiso(H8C)=FVAR(2)
 Uiso(H17A)=Uiso(H17B)=Uiso(H17C)=FVAR(3)
 Uiso(H18A)=Uiso(H18B)=Uiso(H18C)=FVAR(4)
 Uiso(H19A)=Uiso(H19B)=Uiso(H19C)=FVAR(5)
 Uiso(H20A)=Uiso(H20B)=Uiso(H20C)=FVAR(6)
3.a Ternary CH refined with riding coordinates:
 C2(H2), C5(H5)
3.b Secondary CH2 refined with riding coordinates:
 C3(H3A,H3B)
3.c Aromatic/amide H refined with riding coordinates:
 C13(H13), C14(H14), C15(H15), C16(H16)
3.d Idealised Me refined as rotating group:
 C6(H6A,H6B,H6C), C8(H8A,H8B,H8C), C17(H17A,H17B,H17C), C18(H18A,H18B,H18C),
 C19(H19A,H19B,H19C), C20(H20A,H20B,H20C)
;
_shelx_shelxl_version_number 2014/7
_olex2_diffrn_ambient_temperature_device 'Oxford Cryosystems'
_olex2_submission_special_instructions 'No special instructions were received'

loop_
_space_group_symop_operation_xyz
'x, y, z'
'-x, -y, -z'

loop_
_atom_site_label
_atom_site_type_symbol
_atom_site_fract_x
_atom_site_fract_y
_atom_site_fract_z
_atom_site_U_iso_or_equiv
_atom_site_adp_type
_atom_site_occupancy
_atom_site_site_symmetry_order
_atom_site_calc_flag
_atom_site_refinement_flags_posn
O1 O 0.43716(11) 0.51955(10) 0.17497(10) 0.0206(2) Uani 1 1 d .
H0 H 0.481(2) 0.558(2) 0.098(2) 0.056(7) Uiso 1 1 d .
O2 O 0.42722(10) 0.36696(10) 0.03296(9) 0.0192(2) Uani 1 1 d .
O3 O -0.11090(10) 0.43648(10) 0.28213(11) 0.0221(2) Uani 1 1 d .
O4 O -0.13676(11) 0.31406(12) 0.47739(11) 0.0289(3) Uani 1 1 d .
O5 O 0.55026(10) 0.13891(10) 0.24882(10) 0.0212(2) Uani 1 1 d .
N N 0.31453(11) 0.20315(11) 0.24664(10) 0.0123(2) Uani 1 1 d .
C1 C 0.40349(13) 0.40806(13) 0.14411(13) 0.0136(2) Uani 1 1 d .
C2 C 0.32736(13) 0.34240(13) 0.26434(12) 0.0133(2) Uani 1 1 d .
H2 H 0.3803 0.3384 0.3428 0.016 Uiso 1 1 calc R
C3 C 0.17317(13) 0.42452(13) 0.29824(13) 0.0146(2) Uani 1 1 d .
H3A H 0.1290 0.4645 0.2165 0.018 Uiso 1 1 calc R
H3B H 0.1683 0.4992 0.3565 0.018 Uiso 1 1 calc R
C4 C 0.10161(14) 0.31305(13) 0.37183(12) 0.0141(2) Uani 1 1 d .
C5 C 0.16511(13) 0.18982(13) 0.28020(12) 0.0122(2) Uani 1 1 d .
H5 H 0.1642 0.1010 0.3346 0.015 Uiso 1 1 calc R
C6 C 0.14819(15) 0.27209(14) 0.51124(13) 0.0195(3) Uani 1 1 d .
H6A H 0.1025 0.1995 0.5549 0.025(2) Uiso 1 1 calc GR
H6B H 0.1197 0.3526 0.5646 0.025(2) Uiso 1 1 calc GR
H6C H 0.2522 0.2379 0.5035 0.025(2) Uiso 1 1 calc GR
C7 C -0.06112(14) 0.35335(14) 0.38472(13) 0.0177(3) Uani 1 1 d .
C8 C -0.26249(16) 0.45997(17) 0.27622(19) 0.0315(4) Uani 1 1 d .
H8A H -0.2872 0.5158 0.1940 0.048(3) Uiso 1 1 calc GR
H8B H -0.3151 0.5088 0.3537 0.048(3) Uiso 1 1 calc GR
H8C H -0.2881 0.3713 0.2770 0.048(3) Uiso 1 1 calc GR
C9 C 0.43912(13) 0.10187(13) 0.24966(12) 0.0137(2) Uani 1 1 d .
C10 C 0.44036(14) -0.05224(13) 0.25543(13) 0.0158(3) Uani 1 1 d .
C11 C 0.08517(13) 0.19690(12) 0.16045(13) 0.0131(2) Uani 1 1 d .
C12 C -0.03187(14) 0.13597(13) 0.17191(13) 0.0159(3) Uani 1 1 d .
C13 C -0.11304(15) 0.15703(15) 0.06543(15) 0.0213(3) Uani 1 1 d .
H13 H -0.1934 0.1177 0.0727 0.026 Uiso 1 1 calc R
C14 C -0.07904(15) 0.23396(15) -0.05056(15) 0.0230(3) Uani 1 1 d .
H14 H -0.1375 0.2496 -0.1207 0.028 Uiso 1 1 calc R
C15 C 0.04021(15) 0.28800(15) -0.06409(14) 0.0204(3) Uani 1 1 d .
H15 H 0.0664 0.3375 -0.1450 0.025 Uiso 1 1 calc R
C16 C 0.12153(14) 0.26951(13) 0.04134(13) 0.0159(3) Uani 1 1 d .
H16 H 0.2033 0.3070 0.0320 0.019 Uiso 1 1 calc R
C17 C -0.07047(16) 0.04487(15) 0.29218(14) 0.0222(3) Uani 1 1 d .
H17A H 0.0053 -0.0396 0.2978 0.048(3) Uiso 1 1 calc GR
H17B H -0.1606 0.0212 0.2837 0.048(3) Uiso 1 1 calc GR
H17C H -0.0813 0.0938 0.3732 0.048(3) Uiso 1 1 calc GR
C18 C 0.35244(16) -0.08511(15) 0.15438(15) 0.0221(3) Uani 1 1 d .
H18A H 0.2514 -0.0410 0.1776 0.039(3) Uiso 1 1 calc GR
H18B H 0.3643 -0.1851 0.1564 0.039(3) Uiso 1 1 calc GR
H18C H 0.3854 -0.0503 0.0646 0.039(3) Uiso 1 1 calc GR
C19 C 0.38827(17) -0.10299(15) 0.39815(15) 0.0250(3) Uani 1 1 d .
H19A H 0.4456 -0.0813 0.4614 0.044(3) Uiso 1 1 calc GR
H19B H 0.3983 -0.2029 0.4026 0.044(3) Uiso 1 1 calc GR
H19C H 0.2877 -0.0570 0.4212 0.044(3) Uiso 1 1 calc GR
C20 C 0.59545(15) -0.13046(15) 0.22142(16) 0.0242(3) Uani 1 1 d .
H20A H 0.6309 -0.1009 0.1305 0.037(3) Uiso 1 1 calc GR
H20B H 0.6007 -0.2296 0.2273 0.037(3) Uiso 1 1 calc GR
H20C H 0.6541 -0.1110 0.2847 0.037(3) Uiso 1 1 calc GR

loop_
_atom_site_aniso_label
_atom_site_aniso_U_11
_atom_site_aniso_U_22
_atom_site_aniso_U_33
_atom_site_aniso_U_23
_atom_site_aniso_U_13
_atom_site_aniso_U_12
O1 0.0261(5) 0.0186(5) 0.0205(5) -0.0037(4) 0.0032(4) -0.0141(4)
O2 0.0230(5) 0.0193(5) 0.0178(5) -0.0024(4) 0.0019(4) -0.0120(4)
O3 0.0128(5) 0.0202(5) 0.0313(6) 0.0008(4) -0.0031(4) -0.0011(4)
O4 0.0201(5) 0.0360(6) 0.0290(6) -0.0014(5) 0.0077(4) -0.0102(5)
O5 0.0121(5) 0.0207(5) 0.0320(6) -0.0011(4) -0.0039(4) -0.0054(4)
N 0.0099(5) 0.0115(5) 0.0162(5) -0.0005(4) -0.0010(4) -0.0046(4)
C1 0.0091(5) 0.0130(6) 0.0192(6) 0.0008(5) -0.0029(4) -0.0041(4)
C2 0.0126(6) 0.0120(6) 0.0159(6) 0.0000(4) -0.0018(4) -0.0045(4)
C3 0.0144(6) 0.0127(6) 0.0167(6) -0.0010(5) 0.0005(5) -0.0044(5)
C4 0.0145(6) 0.0140(6) 0.0144(6) -0.0006(4) 0.0004(4) -0.0057(5)
C5 0.0101(5) 0.0119(6) 0.0148(6) 0.0003(4) -0.0001(4) -0.0043(4)
C6 0.0238(7) 0.0208(7) 0.0148(6) -0.0009(5) -0.0013(5) -0.0080(5)
C7 0.0171(6) 0.0148(6) 0.0211(7) -0.0058(5) 0.0019(5) -0.0042(5)
C8 0.0131(7) 0.0282(8) 0.0519(11) -0.0033(7) -0.0071(6) -0.0006(6)
C9 0.0118(6) 0.0158(6) 0.0134(6) 0.0005(4) -0.0023(4) -0.0032(5)
C10 0.0147(6) 0.0132(6) 0.0191(6) 0.0004(5) -0.0044(5) -0.0020(5)
C11 0.0112(6) 0.0116(6) 0.0169(6) -0.0024(5) -0.0020(4) -0.0025(4)
C12 0.0147(6) 0.0143(6) 0.0196(6) -0.0029(5) -0.0012(5) -0.0047(5)
C13 0.0163(7) 0.0223(7) 0.0292(7) -0.0033(6) -0.0062(5) -0.0091(5)
C14 0.0205(7) 0.0262(7) 0.0250(7) -0.0005(6) -0.0106(5) -0.0066(6)
C15 0.0213(7) 0.0222(7) 0.0183(7) 0.0021(5) -0.0043(5) -0.0063(5)
C16 0.0131(6) 0.0163(6) 0.0189(6) -0.0005(5) -0.0020(5) -0.0050(5)
C17 0.0211(7) 0.0235(7) 0.0253(7) 0.0010(6) -0.0011(5) -0.0134(6)
C18 0.0207(7) 0.0183(7) 0.0282(7) -0.0059(6) -0.0083(6) -0.0016(5)
C19 0.0286(8) 0.0203(7) 0.0248(7) 0.0062(6) -0.0029(6) -0.0065(6)
C20 0.0178(7) 0.0165(7) 0.0353(8) -0.0006(6) -0.0049(6) 0.0021(5)

loop_
_atom_type_symbol
_atom_type_description
_atom_type_scat_dispersion_real
_atom_type_scat_dispersion_imag
_atom_type_scat_source
C C 0.0033 0.0016 'International Tables Vol C Tables 4.2.6.8 and 6.1.1.4'
H H 0.0000 0.0000 'International Tables Vol C Tables 4.2.6.8 and 6.1.1.4'
N N 0.0061 0.0033 'International Tables Vol C Tables 4.2.6.8 and 6.1.1.4'
O O 0.0106 0.0060 'International Tables Vol C Tables 4.2.6.8 and 6.1.1.4'

loop_
_exptl_crystal_face_index_h
_exptl_crystal_face_index_k
_exptl_crystal_face_index_l
_exptl_crystal_face_perp_dist
0.00 1.00 0.00 0.0780
0.00 -1.00 0.00 0.0540
1.00 0.00 0.00 0.1060
-1.00 0.00 0.00 0.0980
1.00 1.00 0.00 0.1120
0.00 0.00 1.00 0.0380
0.00 0.00 -1.00 0.0420
-1.00 1.00 -1.00 0.0910
-1.00 -1.00 -1.00 0.0780
-2.00 -1.00 -2.00 0.0740
-1.00 -1.00 2.00 0.0550

loop_
_geom_angle_atom_site_label_1
_geom_angle_atom_site_label_2
_geom_angle_atom_site_label_3
_geom_angle
C7 O3 C8 115.67(12)
C2 N C5 111.53(10)
C9 N C2 115.22(10)
C9 N C5 128.70(10)
O1 C1 C2 110.92(11)
O2 C1 O1 124.03(12)
O2 C1 C2 125.02(11)
N C2 C1 114.05(10)
N C2 C3 104.64(10)
C1 C2 C3 111.92(10)
C2 C3 C4 101.83(10)
C3 C4 C5 101.26(9)
C6 C4 C3 111.38(11)
C6 C4 C5 109.48(11)
C7 C4 C3 113.96(11)
C7 C4 C5 111.84(10)
C7 C4 C6 108.74(10)
N C5 C4 100.79(9)
N C5 C11 114.74(10)
C11 C5 C4 113.48(10)
O3 C7 C4 112.81(11)
O4 C7 O3 123.49(13)
O4 C7 C4 123.70(13)
O5 C9 N 117.44(12)
O5 C9 C10 120.61(11)
N C9 C10 121.95(11)
C9 C10 C19 110.25(11)
C18 C10 C9 112.92(11)
C18 C10 C19 110.55(12)
C20 C10 C9 107.25(11)
C20 C10 C18 107.87(11)
C20 C10 C19 107.79(11)
C12 C11 C5 119.79(11)
C16 C11 C5 120.73(11)
C16 C11 C12 119.39(11)
C11 C12 C17 122.87(12)
C13 C12 C11 118.56(12)
C13 C12 C17 118.53(12)
C14 C13 C12 121.43(12)
C15 C14 C13 119.84(13)
C14 C15 C16 119.58(13)
C15 C16 C11 121.07(12)

loop_
_geom_bond_atom_site_label_1
_geom_bond_atom_site_label_2
_geom_bond_distance
O1 C1 1.3190(15)
O2 C1 1.2120(16)
O3 C7 1.3329(17)
O3 C8 1.4446(18)
O4 C7 1.2041(16)
O5 C9 1.2261(15)
N C2 1.4647(16)
N C5 1.4814(15)
N C9 1.3791(16)
C1 C2 1.5120(17)
C2 C3 1.5339(18)
C3 C4 1.5350(17)
C4 C5 1.5727(17)
C4 C6 1.5303(18)
C4 C7 1.5251(19)
C5 C11 1.5190(17)
C9 C10 1.5387(18)
C10 C18 1.5325(19)
C10 C19 1.5414(19)
C10 C20 1.5292(19)
C11 C12 1.4056(17)
C11 C16 1.3919(18)
C12 C13 1.3952(19)
C12 C17 1.5071(18)
C13 C14 1.384(2)
C14 C15 1.382(2)
C15 C16 1.3892(19)

loop_
_geom_hbond_atom_site_label_D
_geom_hbond_atom_site_label_H
_geom_hbond_atom_site_label_A
_geom_hbond_distance_DH
_geom_hbond_distance_HA
_geom_hbond_distance_DA
_geom_hbond_angle_DHA
_geom_hbond_site_symmetry_A
O1 H0 O2 0.93(2) 1.71(2) 2.6334(13) 174(2) 2_665
